data_1527789
loop_
_publ_author_name
'Meerschaut, A.'
'Guemas, L.'
'Rouxel, J.'

_publ_section_title
;
 Structure and properties of the new phase of the pseudo one-dimensional
 compound Ta S3
;
_journal_name_full 'Journal of Solid State Chemistry'
_journal_page_first 118
_journal_page_last 123
_journal_volume 36
_journal_year 1981
_chemical_formula_sum 'S3 Ta'
_chemical_name_systematic 'Ta S3'
_space_group_IT_number 11
_symmetry_space_group_name_Hall '-P 2yb'
_symmetry_space_group_name_H-M 'P 1 21/m 1'
_cell_angle_alpha 90
_cell_angle_beta 109.99
_cell_angle_gamma 90
_cell_formula_units_Z 6
_cell_length_a 9.515
_cell_length_b 3.3412
_cell_length_c 14.912
_cell_volume 445.513
_citation_journal_id_ASTM JSSCBI
_cod_data_source_file Meerschaut_JSSCBI_1981_1331.cif
_cod_data_source_block S3Ta1
_cod_original_cell_volume 445.5132
_cod_original_formula_sum 'S3 Ta1'
_cod_database_code 1527789

loop_
_symmetry_equiv_pos_as_xyz
x,y,z
-x,y+1/2,-z
-x,-y,-z
x,-y-1/2,z

loop_
_atom_site_label
_atom_site_type_symbol
_atom_site_fract_x
_atom_site_fract_y
_atom_site_fract_z
_atom_site_occupancy
_atom_site_U_iso_or_equiv
S8 S 0.5553 0.25 0.5943 1 0.0
Ta1 Ta 0.64153 0.25 0.11909 1 0.0
S5 S 0.1785 0.25 0.2765 1 0.0
S9 S 0.758 0.25 0.4309 1 0.0
Ta2 Ta 0.69498 0.25 0.79811 1 0.0
S2 S 0.1693 0.25 0.8971 1 0.0
S1 S 0.5649 0.25 0.9366 1 0.0
S3 S 0.2007 0.25 0.764 1 0.0
S6 S 0.5162 0.25 0.2465 1 0.0
S7 S 0.9104 0.25 0.5685 1 0.0
S4 S 0.1656 0.25 0.0837 1 0.0
Ta3 Ta 0.29736 0.25 0.45911 1 0.0
